data_4335688
loop_
_publ_author_name
'Brian M. Barry'
'Diane A. Dickie'
'Luke J. Murphy'
'Jason A. C. Clyburne'
'Richard A. Kemp'

_publ_section_title
;
 NH/PH Isomerization and a Lewis Pair for Carbon Dioxide Capture
;
_journal_name_full 'Inorganic Chemistry'
_journal_page_first 8312
_journal_page_last 8314
_journal_paper_doi 10.1021/ic401498r
_journal_volume 52
_journal_year 2013
_chemical_formula_sum 'C30 H28 B F14 N P2'
_chemical_formula_weight 741.28
_space_group_IT_number 4
_symmetry_cell_setting monoclinic
_symmetry_space_group_name_Hall 'P 2yb'
_symmetry_space_group_name_H-M 'P 1 21 1'
_atom_sites_solution_hydrogens geom
_atom_sites_solution_primary direct
_atom_sites_solution_secondary difmap
_audit_creation_method SHELXL-97
_cell_angle_alpha 90.00
_cell_angle_beta 110.448(11)
_cell_angle_gamma 90.00
_cell_formula_units_Z 2
_cell_length_a 8.9708(17)
_cell_length_b 17.477(4)
_cell_length_c 10.599(2)
_cell_measurement_reflns_used 1008
_cell_measurement_temperature 173(2)
_cell_measurement_theta_max 20.07
_cell_measurement_theta_min 2.69
_cell_volume 1557.0(6)
_computing_cell_refinement 'Bruker SAINT'
_computing_data_collection 'Bruker APEX2'
_computing_data_reduction 'Bruker SAINT'
_computing_molecular_graphics 'Bruker SHELXTL'
_computing_publication_material 'Bruker SHELXTL'
_computing_structure_refinement 'SHELXL-97 (Sheldrick, 2008)'
_computing_structure_solution 'SHELXS-97 (Sheldrick, 2008)'
_diffrn_ambient_temperature 173(2)
_diffrn_measured_fraction_theta_full 0.998
_diffrn_measured_fraction_theta_max 0.998
_diffrn_measurement_device_type 'Bruker APEX-II CCD'
_diffrn_measurement_method '\f and \w scans'
_diffrn_radiation_monochromator graphite
_diffrn_radiation_source 'fine-focus sealed tube'
_diffrn_radiation_type MoK\a
_diffrn_radiation_wavelength 0.71073
_diffrn_reflns_av_R_equivalents 0.0832
_diffrn_reflns_av_sigmaI/netI 0.1656
_diffrn_reflns_limit_h_max 9
_diffrn_reflns_limit_h_min -11
_diffrn_reflns_limit_k_max 19
_diffrn_reflns_limit_k_min -21
_diffrn_reflns_limit_l_max 13
_diffrn_reflns_limit_l_min -6
_diffrn_reflns_number 11489
_diffrn_reflns_theta_full 26.02
_diffrn_reflns_theta_max 26.02
_diffrn_reflns_theta_min 2.05
_exptl_absorpt_coefficient_mu 0.248
_exptl_absorpt_correction_T_max 0.9544
_exptl_absorpt_correction_T_min 0.9143
_exptl_absorpt_correction_type multi-scan
_exptl_absorpt_process_details 'Bruker, SADABS'
_exptl_crystal_colour colourless
_exptl_crystal_density_diffrn 1.581
_exptl_crystal_description block
_exptl_crystal_F_000 752
_exptl_crystal_size_max 0.37
_exptl_crystal_size_mid 0.29
_exptl_crystal_size_min 0.19
_refine_diff_density_max 0.371
_refine_diff_density_min -0.384
_refine_diff_density_rms 0.075
_refine_ls_abs_structure_details 'Flack H D (1983), Acta Cryst. A39, 876-881'
_refine_ls_abs_structure_Flack 0.05(15)
_refine_ls_extinction_method none
_refine_ls_goodness_of_fit_ref 0.988
_refine_ls_hydrogen_treatment constr
_refine_ls_matrix_type full
_refine_ls_number_parameters 442
_refine_ls_number_reflns 5850
_refine_ls_number_restraints 31
_refine_ls_restrained_S_all 0.986
_refine_ls_R_factor_all 0.1511
_refine_ls_R_factor_gt 0.0653
_refine_ls_shift/su_max 0.000
_refine_ls_shift/su_mean 0.000
_refine_ls_structure_factor_coef Fsqd
_refine_ls_weighting_details 'calc w=1/[\s^2^(Fo^2^)+(0.0290P)^2^+0.0000P] where P=(Fo^2^+2Fc^2^)/3'
_refine_ls_weighting_scheme calc
_refine_ls_wR_factor_gt 0.0903
_refine_ls_wR_factor_ref 0.1177
_reflns_number_gt 3128
_reflns_number_total 5850
_reflns_threshold_expression >2sigma(I)
_cod_data_source_file ic401498r_si_002_3.cif
_cod_data_source_block 5
_cod_depositor_comments
;
The following automatic conversions were performed:

data name '_iucr_refine_instruction_details' was replaced with
'_iucr_refine_instructions_details' as specified in the replacement
file 'data/replacement-values/replacement_tags.lst'.

Automatic conversion script
Id: cif_correct_tags 9268 2022-04-12 08:56:07Z antanas 
;
_cod_original_cell_volume 1557.1(5)
_cod_database_code 4335688

loop_
_symmetry_equiv_pos_as_xyz
'x, y, z'
'-x, y+1/2, -z'

loop_
_atom_site_label
_atom_site_type_symbol
_atom_site_fract_x
_atom_site_fract_y
_atom_site_fract_z
_atom_site_U_iso_or_equiv
_atom_site_adp_type
_atom_site_occupancy
_atom_site_symmetry_multiplicity
_atom_site_calc_flag
_atom_site_refinement_flags
P1 P -0.1001(2) 0.91686(10) 0.14622(16) 0.0264(4) Uani 1 1 d .
P2 P 0.1550(2) 0.95403(11) 0.39489(18) 0.0318(5) Uani 1 1 d .
N1 N 0.0025(6) 0.9704(3) 0.2692(5) 0.0288(14) Uani 1 1 d .
B1 B -0.0293(8) 0.8056(4) 0.1815(6) 0.0206(18) Uani 1 1 d .
C1 C -0.3103(7) 0.9314(4) 0.1281(7) 0.0321(18) Uani 1 1 d .
H1 H -0.3302 0.8962 0.1948 0.038 Uiso 1 1 calc R
C2 C -0.3437(9) 1.0119(5) 0.1682(7) 0.057(2) Uani 1 1 d .
H2A H -0.3221 1.0495 0.1082 0.086 Uiso 1 1 calc R
H2B H -0.2750 1.0222 0.2613 0.086 Uiso 1 1 calc R
H2C H -0.4554 1.0156 0.1609 0.086 Uiso 1 1 calc R
C3 C -0.4318(8) 0.9096(4) -0.0081(7) 0.051(2) Uani 1 1 d .
H3A H -0.5393 0.9182 -0.0072 0.076 Uiso 1 1 calc R
H3B H -0.4189 0.8554 -0.0261 0.076 Uiso 1 1 calc R
H3C H -0.4152 0.9410 -0.0786 0.076 Uiso 1 1 calc R
C4 C -0.0739(8) 0.9565(4) -0.0063(6) 0.0355(17) Uani 1 1 d .
H4 H -0.1329 0.9227 -0.0837 0.043 Uiso 1 1 calc R
C5 C -0.1407(9) 1.0371(4) -0.0399(7) 0.057(2) Uani 1 1 d .
H5A H -0.0995 1.0695 0.0403 0.086 Uiso 1 1 calc R
H5B H -0.2571 1.0353 -0.0696 0.086 Uiso 1 1 calc R
H5C H -0.1085 1.0583 -0.1120 0.086 Uiso 1 1 calc R
C6 C 0.1008(7) 0.9564(4) 0.0061(6) 0.0410(18) Uani 1 1 d .
H6A H 0.1086 0.9642 -0.0830 0.061 Uiso 1 1 calc R
H6B H 0.1491 0.9073 0.0429 0.061 Uiso 1 1 calc R
H6C H 0.1569 0.9978 0.0664 0.061 Uiso 1 1 calc R
C7 C 0.3345(8) 0.9887(4) 0.3672(7) 0.044(2) Uani 1 1 d U
H7 H 0.3313 0.9606 0.2841 0.053 Uiso 1 1 calc R
C8 C 0.3182(8) 1.0726(4) 0.3217(7) 0.053(2) Uani 1 1 d U
H8A H 0.3449 1.1061 0.4007 0.079 Uiso 1 1 calc R
H8B H 0.2085 1.0825 0.2624 0.079 Uiso 1 1 calc R
H8C H 0.3908 1.0829 0.2728 0.079 Uiso 1 1 calc R
C9 C 0.4909(9) 0.9666(6) 0.4656(9) 0.091(3) Uani 1 1 d U
H9A H 0.5753 0.9838 0.4334 0.137 Uiso 1 1 calc R
H9B H 0.4958 0.9109 0.4761 0.137 Uiso 1 1 calc R
H9C H 0.5053 0.9907 0.5526 0.137 Uiso 1 1 calc R
C10 C 0.1319(9) 1.0006(4) 0.5408(6) 0.042(2) Uani 1 1 d U
H10 H 0.2392 1.0051 0.6125 0.051 Uiso 1 1 calc R
C11 C 0.0645(8) 1.0818(4) 0.5020(7) 0.048(2) Uani 1 1 d U
H11A H -0.0311 1.0793 0.4209 0.072 Uiso 1 1 calc R
H11B H 0.1445 1.1140 0.4843 0.072 Uiso 1 1 calc R
H11C H 0.0371 1.1039 0.5761 0.072 Uiso 1 1 calc R
C12 C 0.0244(9) 0.9551(5) 0.5972(7) 0.063(2) Uani 1 1 d U
H12A H 0.0123 0.9827 0.6734 0.094 Uiso 1 1 calc R
H12B H 0.0719 0.9048 0.6274 0.094 Uiso 1 1 calc R
H12C H -0.0802 0.9484 0.5269 0.094 Uiso 1 1 calc R
C13 C -0.1729(7) 0.7541(4) 0.2012(5) 0.0231(15) Uani 1 1 d .
C14 C -0.2319(7) 0.7718(4) 0.3031(6) 0.0269(16) Uani 1 1 d .
C15 C -0.3486(7) 0.7308(4) 0.3303(6) 0.0318(17) Uani 1 1 d .
C16 C -0.4035(8) 0.6652(4) 0.2643(7) 0.0330(18) Uani 1 1 d .
C17 C -0.3453(8) 0.6415(4) 0.1677(7) 0.0341(17) Uani 1 1 d .
C18 C -0.2322(7) 0.6853(4) 0.1388(6) 0.0290(17) Uani 1 1 d .
C19 C 0.0243(7) 0.7781(4) 0.0539(6) 0.0247(16) Uani 1 1 d .
C20 C 0.1761(8) 0.7643(4) 0.0574(6) 0.0286(16) Uani 1 1 d .
C21 C 0.2139(8) 0.7417(4) -0.0510(7) 0.0343(18) Uani 1 1 d .
C22 C 0.0972(9) 0.7364(4) -0.1749(7) 0.0373(19) Uani 1 1 d .
C23 C -0.0560(8) 0.7515(4) -0.1874(6) 0.0314(17) Uani 1 1 d .
C24 C -0.0900(8) 0.7722(4) -0.0755(6) 0.0297(17) Uani 1 1 d .
C25 C 0.1163(7) 0.7975(4) 0.3264(6) 0.0248(16) Uani 1 1 d .
C26 C 0.1695(7) 0.7224(4) 0.3632(6) 0.0258(16) Uani 1 1 d .
C27 C 0.2794(8) 0.7019(4) 0.4847(7) 0.0302(17) Uani 1 1 d .
C28 C 0.3459(8) 0.7558(5) 0.5788(6) 0.0340(18) Uani 1 1 d .
C29 C 0.3016(8) 0.8297(4) 0.5498(6) 0.0302(17) Uani 1 1 d .
C30 C 0.1914(7) 0.8527(4) 0.4283(6) 0.0270(17) Uani 1 1 d .
F1 F -0.1733(4) 0.8340(2) 0.3802(3) 0.0341(10) Uani 1 1 d .
F2 F -0.4003(4) 0.7560(2) 0.4294(3) 0.0455(11) Uani 1 1 d .
F3 F -0.5150(5) 0.6239(2) 0.2929(4) 0.0545(12) Uani 1 1 d .
F4 F -0.3959(5) 0.5747(2) 0.1032(4) 0.0533(12) Uani 1 1 d .
F5 F -0.1831(4) 0.6538(2) 0.0440(3) 0.0379(10) Uani 1 1 d .
F6 F 0.3022(4) 0.7720(2) 0.1733(3) 0.0341(10) Uani 1 1 d .
F7 F 0.3672(4) 0.7267(2) -0.0382(3) 0.0506(12) Uani 1 1 d .
F8 F 0.1310(5) 0.7142(3) -0.2832(4) 0.0584(13) Uani 1 1 d .
F9 F -0.1725(5) 0.7480(2) -0.3083(3) 0.0524(12) Uani 1 1 d .
F10 F -0.2438(4) 0.7867(2) -0.0939(3) 0.0389(10) Uani 1 1 d .
F11 F 0.1101(4) 0.6650(2) 0.2741(4) 0.0363(10) Uani 1 1 d .
F12 F 0.3190(5) 0.6264(2) 0.5093(4) 0.0500(12) Uani 1 1 d .
F13 F 0.4538(4) 0.7345(3) 0.6985(4) 0.0519(12) Uani 1 1 d .
F14 F 0.3707(4) 0.8818(2) 0.6477(4) 0.0489(12) Uani 1 1 d .

loop_
_atom_site_aniso_label
_atom_site_aniso_U_11
_atom_site_aniso_U_22
_atom_site_aniso_U_33
_atom_site_aniso_U_23
_atom_site_aniso_U_13
_atom_site_aniso_U_12
P1 0.0266(10) 0.0262(11) 0.0256(10) -0.0001(9) 0.0082(8) 0.0008(9)
P2 0.0312(11) 0.0305(12) 0.0326(11) -0.0064(10) 0.0096(9) -0.0032(10)
N1 0.028(3) 0.030(4) 0.025(3) -0.006(3) 0.004(3) 0.000(3)
B1 0.019(4) 0.026(5) 0.013(4) -0.009(3) 0.001(3) -0.009(3)
C1 0.023(4) 0.029(5) 0.041(4) 0.004(3) 0.006(3) 0.007(3)
C2 0.048(5) 0.073(7) 0.039(5) -0.020(5) 0.001(4) 0.018(5)
C3 0.030(4) 0.049(6) 0.066(5) -0.013(5) 0.007(4) 0.005(4)
C4 0.044(4) 0.027(4) 0.034(4) 0.009(4) 0.013(3) 0.001(4)
C5 0.069(6) 0.048(6) 0.057(6) 0.025(5) 0.025(5) 0.006(5)
C6 0.046(5) 0.040(5) 0.046(5) 0.003(4) 0.026(4) -0.002(4)
C7 0.032(4) 0.036(5) 0.057(5) 0.001(4) 0.006(4) -0.011(4)
C8 0.049(5) 0.043(5) 0.071(6) -0.010(4) 0.026(4) -0.011(4)
C9 0.044(5) 0.097(8) 0.132(9) 0.016(7) 0.029(5) 0.010(6)
C10 0.042(5) 0.053(5) 0.025(4) -0.016(4) 0.003(4) 0.002(4)
C11 0.039(5) 0.045(5) 0.054(5) -0.017(4) 0.010(4) 0.014(4)
C12 0.093(7) 0.067(6) 0.037(5) -0.022(5) 0.033(5) 0.000(6)
C13 0.021(4) 0.029(4) 0.013(3) 0.007(3) -0.002(3) 0.001(3)
C14 0.020(4) 0.032(5) 0.028(4) 0.000(4) 0.007(3) 0.000(3)
C15 0.025(4) 0.040(5) 0.032(4) 0.007(4) 0.012(3) 0.003(4)
C16 0.026(4) 0.031(5) 0.041(4) 0.010(4) 0.011(4) -0.005(4)
C17 0.034(4) 0.022(5) 0.039(5) 0.002(4) 0.004(4) 0.002(3)
C18 0.028(4) 0.032(5) 0.025(4) -0.001(3) 0.007(3) 0.000(3)
C19 0.028(4) 0.027(4) 0.019(4) 0.000(3) 0.008(3) -0.006(3)
C20 0.035(4) 0.036(5) 0.013(4) -0.008(3) 0.006(3) -0.007(4)
C21 0.030(4) 0.037(5) 0.041(4) 0.004(4) 0.018(4) 0.001(4)
C22 0.052(5) 0.042(5) 0.029(4) 0.002(4) 0.028(4) 0.002(4)
C23 0.035(4) 0.038(5) 0.017(4) -0.004(3) 0.005(3) -0.007(4)
C24 0.028(4) 0.035(5) 0.025(4) 0.003(3) 0.008(3) 0.000(4)
C25 0.021(4) 0.033(5) 0.022(4) -0.003(3) 0.010(3) -0.004(3)
C26 0.019(4) 0.033(5) 0.027(4) -0.002(4) 0.011(3) -0.006(3)
C27 0.024(4) 0.033(5) 0.032(4) 0.012(4) 0.008(4) 0.009(4)
C28 0.022(4) 0.061(6) 0.016(4) 0.010(4) 0.003(3) 0.003(4)
C29 0.025(4) 0.039(5) 0.023(4) -0.002(4) 0.004(3) 0.002(4)
C30 0.024(4) 0.028(5) 0.028(4) 0.002(3) 0.007(3) 0.000(3)
F1 0.035(2) 0.039(3) 0.034(2) -0.003(2) 0.0173(19) -0.002(2)
F2 0.038(2) 0.069(3) 0.039(2) 0.004(2) 0.024(2) -0.002(2)
F3 0.042(3) 0.058(3) 0.068(3) 0.013(2) 0.025(2) -0.017(2)
F4 0.054(3) 0.038(3) 0.066(3) -0.007(2) 0.018(2) -0.019(2)
F5 0.042(2) 0.032(3) 0.041(2) -0.012(2) 0.016(2) -0.010(2)
F6 0.026(2) 0.047(3) 0.026(2) 0.0006(19) 0.0050(18) -0.001(2)
F7 0.039(3) 0.078(3) 0.043(2) -0.004(2) 0.024(2) 0.006(2)
F8 0.062(3) 0.088(4) 0.038(2) -0.015(2) 0.034(2) -0.006(3)
F9 0.058(3) 0.066(3) 0.031(2) -0.009(2) 0.013(2) -0.009(3)
F10 0.029(2) 0.051(3) 0.030(2) -0.006(2) 0.0039(18) -0.001(2)
F11 0.039(2) 0.030(3) 0.037(2) -0.001(2) 0.0107(19) -0.003(2)
F12 0.049(3) 0.044(3) 0.054(3) 0.014(2) 0.013(2) 0.014(2)
F13 0.040(3) 0.076(4) 0.031(2) 0.010(2) 0.001(2) 0.009(2)
F14 0.046(3) 0.058(3) 0.031(2) -0.013(2) -0.003(2) -0.004(2)

loop_
_atom_type_symbol
_atom_type_description
_atom_type_scat_dispersion_real
_atom_type_scat_dispersion_imag
_atom_type_scat_source
C C 0.0033 0.0016 'International Tables Vol C Tables 4.2.6.8 and 6.1.1.4'
H H 0.0000 0.0000 'International Tables Vol C Tables 4.2.6.8 and 6.1.1.4'
B B 0.0013 0.0007 'International Tables Vol C Tables 4.2.6.8 and 6.1.1.4'
N N 0.0061 0.0033 'International Tables Vol C Tables 4.2.6.8 and 6.1.1.4'
F F 0.0171 0.0103 'International Tables Vol C Tables 4.2.6.8 and 6.1.1.4'
P P 0.1023 0.0942 'International Tables Vol C Tables 4.2.6.8 and 6.1.1.4'

loop_
_geom_angle_atom_site_label_1
_geom_angle_atom_site_label_2
_geom_angle_atom_site_label_3
_geom_angle
N1 P1 C1 106.2(3)
N1 P1 C4 106.2(3)
C1 P1 C4 107.2(3)
N1 P1 B1 110.6(3)
C1 P1 B1 113.1(3)
C4 P1 B1 113.0(3)
N1 P2 C30 112.9(3)
N1 P2 C10 108.4(3)
C30 P2 C10 109.7(3)
N1 P2 C7 110.9(3)
C30 P2 C7 104.2(3)
C10 P2 C7 110.7(3)
P2 N1 P1 131.8(4)
C25 B1 C13 103.7(5)
C25 B1 C19 112.1(5)
C13 B1 C19 114.1(5)
C25 B1 P1 110.5(4)
C13 B1 P1 109.7(4)
C19 B1 P1 106.7(4)
C3 C1 C2 110.5(6)
C3 C1 P1 115.5(4)
C2 C1 P1 113.0(5)
C5 C4 C6 109.2(6)
C5 C4 P1 113.0(5)
C6 C4 P1 111.4(5)
C9 C7 C8 115.7(7)
C9 C7 P2 118.1(6)
C8 C7 P2 111.9(5)
C12 C10 C11 110.0(6)
C12 C10 P2 112.0(5)
C11 C10 P2 109.6(5)
C18 C13 C14 112.1(6)
C18 C13 B1 127.0(5)
C14 C13 B1 120.2(6)
F1 C14 C15 117.1(5)
F1 C14 C13 118.3(5)
C15 C14 C13 124.6(7)
C16 C15 F2 121.0(6)
C16 C15 C14 120.1(6)
F2 C15 C14 118.8(7)
C15 C16 F3 120.3(6)
C15 C16 C17 118.8(6)
F3 C16 C17 120.9(7)
F4 C17 C16 119.5(6)
F4 C17 C18 120.5(6)
C16 C17 C18 119.9(7)
F5 C18 C13 122.7(6)
F5 C18 C17 113.1(6)
C13 C18 C17 124.2(6)
C20 C19 C24 113.2(5)
C20 C19 B1 126.7(5)
C24 C19 B1 120.0(5)
F6 C20 C21 114.7(6)
F6 C20 C19 120.9(5)
C21 C20 C19 124.4(6)
F7 C21 C20 120.8(6)
F7 C21 C22 119.4(6)
C20 C21 C22 119.7(6)
F8 C22 C23 119.7(6)
F8 C22 C21 121.0(6)
C23 C22 C21 119.3(6)
F9 C23 C22 120.5(6)
F9 C23 C24 120.2(6)
C22 C23 C24 119.3(6)
F10 C24 C23 116.7(6)
F10 C24 C19 119.3(5)
C23 C24 C19 124.0(6)
C26 C25 C30 113.3(6)
C26 C25 B1 115.1(6)
C30 C25 B1 131.4(6)
F11 C26 C27 116.1(6)
F11 C26 C25 119.1(6)
C27 C26 C25 124.8(6)
C28 C27 F12 120.9(6)
C28 C27 C26 119.9(7)
F12 C27 C26 119.2(7)
C27 C28 F13 119.2(7)
C27 C28 C29 118.6(6)
F13 C28 C29 122.1(7)
C28 C29 F14 116.6(6)
C28 C29 C30 123.1(7)
F14 C29 C30 120.3(7)
C29 C30 C25 120.2(6)
C29 C30 P2 119.2(5)
C25 C30 P2 120.4(5)

loop_
_geom_bond_atom_site_label_1
_geom_bond_atom_site_label_2
_geom_bond_distance
P1 N1 1.607(5)
P1 C1 1.845(6)
P1 C4 1.848(6)
P1 B1 2.039(8)
P2 N1 1.567(5)
P2 C30 1.814(7)
P2 C10 1.822(6)
P2 C7 1.838(7)
B1 C25 1.638(9)
B1 C13 1.643(9)
B1 C19 1.657(8)
C1 C3 1.523(8)
C1 C2 1.528(9)
C4 C5 1.523(9)
C4 C6 1.526(8)
C7 C9 1.477(10)
C7 C8 1.535(9)
C10 C12 1.525(10)
C10 C11 1.542(9)
C13 C18 1.385(9)
C13 C14 1.394(7)
C14 F1 1.351(7)
C14 C15 1.379(8)
C15 C16 1.344(9)
C15 F2 1.360(6)
C16 F3 1.351(7)
C16 C17 1.366(9)
C17 F4 1.349(7)
C17 C18 1.388(8)
C18 F5 1.348(7)
C19 C20 1.371(8)
C19 C24 1.400(8)
C20 F6 1.354(7)
C20 C21 1.365(8)
C21 F7 1.360(7)
C21 C22 1.367(9)
C22 F8 1.343(6)
C22 C23 1.359(9)
C23 F9 1.343(7)
C23 C24 1.372(8)
C24 F10 1.348(7)
C25 C26 1.403(9)
C25 C30 1.430(8)
C26 F11 1.353(7)
C26 C27 1.368(8)
C27 C28 1.350(9)
C27 F12 1.367(8)
C28 F13 1.352(7)
C28 C29 1.355(9)
C29 F14 1.356(7)
C29 C30 1.381(8)

loop_
_geom_torsion_atom_site_label_1
_geom_torsion_atom_site_label_2
_geom_torsion_atom_site_label_3
_geom_torsion_atom_site_label_4
_geom_torsion
C30 P2 N1 P1 -17.4(5)
C10 P2 N1 P1 -139.1(4)
C7 P2 N1 P1 99.1(5)
C1 P1 N1 P2 132.6(4)
C4 P1 N1 P2 -113.6(4)
B1 P1 N1 P2 9.4(5)
N1 P1 B1 C25 -0.4(5)
C1 P1 B1 C25 -119.4(4)
C4 P1 B1 C25 118.5(4)
N1 P1 B1 C13 113.4(4)
C1 P1 B1 C13 -5.7(5)
C4 P1 B1 C13 -127.7(4)
N1 P1 B1 C19 -122.5(4)
C1 P1 B1 C19 118.5(4)
C4 P1 B1 C19 -3.6(5)
N1 P1 C1 C3 159.6(5)
C4 P1 C1 C3 46.4(6)
B1 P1 C1 C3 -78.8(6)
N1 P1 C1 C2 31.0(6)
C4 P1 C1 C2 -82.2(6)
B1 P1 C1 C2 152.6(5)
N1 P1 C4 C5 -63.8(6)
C1 P1 C4 C5 49.4(6)
B1 P1 C4 C5 174.7(5)
N1 P1 C4 C6 59.7(6)
C1 P1 C4 C6 172.9(5)
B1 P1 C4 C6 -61.8(6)
N1 P2 C7 C9 -170.0(6)
C30 P2 C7 C9 -48.2(7)
C10 P2 C7 C9 69.6(7)
N1 P2 C7 C8 52.0(6)
C30 P2 C7 C8 173.7(5)
C10 P2 C7 C8 -68.5(6)
N1 P2 C10 C12 78.6(6)
C30 P2 C10 C12 -45.0(6)
C7 P2 C10 C12 -159.5(5)
N1 P2 C10 C11 -43.8(6)
C30 P2 C10 C11 -167.4(5)
C7 P2 C10 C11 78.2(6)
C25 B1 C13 C18 -110.9(7)
C19 B1 C13 C18 11.4(9)
P1 B1 C13 C18 131.1(6)
C25 B1 C13 C14 59.0(7)
C19 B1 C13 C14 -178.8(6)
P1 B1 C13 C14 -59.1(6)
C18 C13 C14 F1 174.3(5)
B1 C13 C14 F1 3.1(8)
C18 C13 C14 C15 -6.7(9)
B1 C13 C14 C15 -178.0(6)
F1 C14 C15 C16 -175.0(6)
C13 C14 C15 C16 6.0(10)
F1 C14 C15 F2 1.6(9)
C13 C14 C15 F2 -177.3(5)
F2 C15 C16 F3 1.8(10)
C14 C15 C16 F3 178.4(6)
F2 C15 C16 C17 -178.6(6)
C14 C15 C16 C17 -2.0(10)
C15 C16 C17 F4 178.1(6)
F3 C16 C17 F4 -2.3(10)
C15 C16 C17 C18 -0.3(10)
F3 C16 C17 C18 179.2(6)
C14 C13 C18 F5 -175.1(5)
B1 C13 C18 F5 -4.5(10)
C14 C13 C18 C17 4.2(9)
B1 C13 C18 C17 174.7(6)
F4 C17 C18 F5 -0.1(9)
C16 C17 C18 F5 178.4(6)
F4 C17 C18 C13 -179.4(6)
C16 C17 C18 C13 -0.9(10)
C25 B1 C19 C20 -12.6(9)
C13 B1 C19 C20 -130.1(7)
P1 B1 C19 C20 108.5(7)
C25 B1 C19 C24 172.1(6)
C13 B1 C19 C24 54.5(8)
P1 B1 C19 C24 -66.8(7)
C24 C19 C20 F6 176.2(6)
B1 C19 C20 F6 0.5(11)
C24 C19 C20 C21 -4.4(10)
B1 C19 C20 C21 180.0(7)
F6 C20 C21 F7 1.6(10)
C19 C20 C21 F7 -177.8(6)
F6 C20 C21 C22 -176.1(6)
C19 C20 C21 C22 4.4(12)
F7 C21 C22 F8 2.3(11)
C20 C21 C22 F8 -179.9(6)
F7 C21 C22 C23 -179.9(6)
C20 C21 C22 C23 -2.1(11)
F8 C22 C23 F9 -3.2(11)
C21 C22 C23 F9 179.0(7)
F8 C22 C23 C24 178.2(7)
C21 C22 C23 C24 0.4(11)
F9 C23 C24 F10 1.2(10)
C22 C23 C24 F10 179.8(6)
F9 C23 C24 C19 -179.3(6)
C22 C23 C24 C19 -0.7(11)
C20 C19 C24 F10 -178.0(6)
B1 C19 C24 F10 -2.0(9)
C20 C19 C24 C23 2.5(10)
B1 C19 C24 C23 178.5(6)
C13 B1 C25 C26 59.8(6)
C19 B1 C25 C26 -63.8(7)
P1 B1 C25 C26 177.3(4)
C13 B1 C25 C30 -114.3(7)
C19 B1 C25 C30 122.1(7)
P1 B1 C25 C30 3.2(8)
C30 C25 C26 F11 -178.5(5)
B1 C25 C26 F11 6.3(7)
C30 C25 C26 C27 1.3(8)
B1 C25 C26 C27 -173.8(5)
F11 C26 C27 C28 179.3(5)
C25 C26 C27 C28 -0.6(9)
F11 C26 C27 F12 -1.4(8)
C25 C26 C27 F12 178.7(5)
F12 C27 C28 F13 0.5(9)
C26 C27 C28 F13 179.7(5)
F12 C27 C28 C29 -179.4(5)
C26 C27 C28 C29 -0.2(9)
C27 C28 C29 F14 179.5(5)
F13 C28 C29 F14 -0.3(9)
C27 C28 C29 C30 0.0(10)
F13 C28 C29 C30 -179.9(5)
C28 C29 C30 C25 0.8(10)
F14 C29 C30 C25 -178.7(5)
C28 C29 C30 P2 -174.4(5)
F14 C29 C30 P2 6.1(8)
C26 C25 C30 C29 -1.4(8)
B1 C25 C30 C29 172.8(6)
C26 C25 C30 P2 173.7(4)
B1 C25 C30 P2 -12.1(9)
N1 P2 C30 C29 -167.2(5)
C10 P2 C30 C29 -46.2(6)
C7 P2 C30 C29 72.4(6)
N1 P2 C30 C25 17.6(6)
C10 P2 C30 C25 138.6(5)
C7 P2 C30 C25 -102.8(5)
